data_2210666
loop_
_publ_author_name
'Yun-Cheng Cui'
'Jia-Jun Wang'
'Guang-Bo Che'
'Chuan-Bi Li'

_publ_section_title <i>catena</i>-Poly[[tris(benzimidazole)cadmium(II)]-\m-benzene-1,2-dicarboxylato]
_journal_coeditor_code HY2012
_journal_issue 10
_journal_name_full 'Acta Crystallographica Section E'
_journal_page_first m2761
_journal_page_last m2763
_journal_paper_doi 10.1107/S1600536806039122
_journal_volume 62
_journal_year 2006
_chemical_formula_iupac '[Cd (C8 H4 O4) (C7 H6 N2)3]'
_chemical_formula_moiety 'C29 H22 Cd N6 O4'
_chemical_formula_sum 'C29 H22 Cd N6 O4'
_chemical_formula_weight 630.93
_chemical_name_systematic
;
catena-Poly[[tribenzimidazolecadmium(II)]-\m-benzene-1,2-dicarboxylato]
;
_space_group_IT_number 14
_symmetry_cell_setting monoclinic
_symmetry_space_group_name_Hall '-P 2yn'
_symmetry_space_group_name_H-M 'P 1 21/n 1'
_atom_sites_solution_hydrogens geom
_atom_sites_solution_primary direct
_atom_sites_solution_secondary difmap
_audit_creation_method SHELXL97
_cell_angle_alpha 90.00
_cell_angle_beta 105.296(4)
_cell_angle_gamma 90.00
_cell_formula_units_Z 4
_cell_length_a 13.285(3)
_cell_length_b 9.3058(18)
_cell_length_c 22.913(5)
_cell_measurement_reflns_used 3491
_cell_measurement_temperature 293(2)
_cell_measurement_theta_max 23.25
_cell_measurement_theta_min 2.71
_cell_volume 2732.3(10)
_computing_cell_refinement 'SAINT (Bruker, 2001)'
_computing_data_collection 'SMART (Bruker, 2001)'
_computing_data_reduction SAINT
_computing_molecular_graphics 'SHELXTL (Bruker, 2001)'
_computing_publication_material SHELXTL
_computing_structure_refinement 'SHELXL97 (Sheldrick, 1997)'
_computing_structure_solution 'SHELXS97 (Sheldrick, 1997)'
_diffrn_ambient_temperature 293(2)
_diffrn_measured_fraction_theta_full 0.998
_diffrn_measured_fraction_theta_max 0.998
_diffrn_measurement_device_type 'Bruker SMART APEXII CCD area-detector'
_diffrn_measurement_method '\f and \w'
_diffrn_radiation_monochromator graphite
_diffrn_radiation_source 'fine-focus sealed tube'
_diffrn_radiation_type MoK\a
_diffrn_radiation_wavelength 0.71073
_diffrn_reflns_av_R_equivalents 0.0558
_diffrn_reflns_av_sigmaI/netI 0.0673
_diffrn_reflns_limit_h_max 16
_diffrn_reflns_limit_h_min -15
_diffrn_reflns_limit_k_max 10
_diffrn_reflns_limit_k_min -11
_diffrn_reflns_limit_l_max 28
_diffrn_reflns_limit_l_min -20
_diffrn_reflns_number 14148
_diffrn_reflns_theta_full 25.97
_diffrn_reflns_theta_max 25.97
_diffrn_reflns_theta_min 1.61
_exptl_absorpt_coefficient_mu 0.845
_exptl_absorpt_correction_T_max 0.933
_exptl_absorpt_correction_T_min 0.912
_exptl_absorpt_correction_type multi-scan
_exptl_absorpt_process_details '(SADABS; Sheldrick, 1996)'
_exptl_crystal_colour 'pale yellow'
_exptl_crystal_density_diffrn 1.534
_exptl_crystal_density_method 'not measured'
_exptl_crystal_description column
_exptl_crystal_F_000 1272
_exptl_crystal_size_max 0.173
_exptl_crystal_size_mid 0.075
_exptl_crystal_size_min 0.065
_refine_diff_density_max 0.460
_refine_diff_density_min -0.464
_refine_ls_extinction_method none
_refine_ls_goodness_of_fit_ref 0.958
_refine_ls_hydrogen_treatment constr
_refine_ls_matrix_type full
_refine_ls_number_parameters 361
_refine_ls_number_reflns 5339
_refine_ls_number_restraints 0
_refine_ls_restrained_S_all 0.958
_refine_ls_R_factor_all 0.0547
_refine_ls_R_factor_gt 0.0320
_refine_ls_shift/su_max 0.001
_refine_ls_shift/su_mean 0.000
_refine_ls_structure_factor_coef Fsqd
_refine_ls_weighting_details 'calc w = 1/[\s^2^(Fo^2^)+(0.0051P)^2^] where P=(Fo^2^+2Fc^2^)/3'
_refine_ls_weighting_scheme calc
_refine_ls_wR_factor_gt 0.0536
_refine_ls_wR_factor_ref 0.0579
_reflns_number_gt 3698
_reflns_number_total 5339
_reflns_threshold_expression I>2\s(I)
_cod_data_source_file hy2012.cif
_cod_data_source_block I
_cod_original_sg_symbol_H-M 'P 21/n'
_cod_database_code 2210666
_cod_database_fobs_code 2210666

loop_
_symmetry_equiv_pos_as_xyz
'x, y, z'
'-x+1/2, y+1/2, -z+1/2'
'-x, -y, -z'
'x-1/2, -y-1/2, z-1/2'

loop_
_atom_site_type_symbol
_atom_site_label
_atom_site_fract_x
_atom_site_fract_y
_atom_site_fract_z
_atom_site_U_iso_or_equiv
_atom_site_adp_type
_atom_site_calc_flag
_atom_site_refinement_flags
_atom_site_occupancy
C C1 0.1428(2) -0.1352(3) 0.28659(16) 0.0467(9) Uani d . 1
H H1A 0.1780 -0.1425 0.2566 0.056 Uiso calc R 1
C C2 -0.0327(3) 0.0087(4) 0.36193(17) 0.0542(10) Uani d . 1
H H2B -0.0675 0.0897 0.3430 0.065 Uiso calc R 1
C C3 0.0411(2) -0.0617(3) 0.33896(15) 0.0369(8) Uani d . 1
C C4 -0.0521(3) -0.0458(4) 0.4134(2) 0.0711(12) Uani d . 1
H H4B -0.1021 -0.0020 0.4292 0.085 Uiso calc R 1
C C5 0.0924(2) -0.1848(3) 0.36762(15) 0.0445(8) Uani d . 1
C C6 0.0739(3) -0.2379(4) 0.42044(18) 0.0651(11) Uani d . 1
H H6B 0.1088 -0.3185 0.4398 0.078 Uiso calc R 1
C C7 0.0015(3) -0.1659(5) 0.44285(18) 0.0755(12) Uani d . 1
H H7A -0.0120 -0.1980 0.4785 0.091 Uiso calc R 1
C C8 0.1115(2) 0.4949(3) 0.19261(16) 0.0494(9) Uani d . 1
H H8A 0.1648 0.4942 0.2283 0.059 Uiso calc R 1
C C9 -0.0175(2) 0.4308(3) 0.11958(15) 0.0455(9) Uani d . 1
C C10 0.0080(3) 0.5715(3) 0.10754(17) 0.0496(9) Uani d . 1
C C11 -0.1517(3) 0.4349(5) 0.0285(2) 0.0985(17) Uani d . 1
H H11A -0.2065 0.3903 0.0007 0.118 Uiso calc R 1
C C12 -0.0986(3) 0.3614(4) 0.07904(18) 0.0721(13) Uani d . 1
H H12A -0.1165 0.2674 0.0859 0.086 Uiso calc R 1
C C13 -0.1246(4) 0.5767(5) 0.0181(2) 0.0995(17) Uani d . 1
H H13A -0.1625 0.6243 -0.0164 0.119 Uiso calc R 1
C C14 -0.0445(3) 0.6464(4) 0.05708(19) 0.0814(14) Uani d . 1
H H14A -0.0263 0.7399 0.0499 0.098 Uiso calc R 1
C C15 -0.1801(3) 0.2665(4) 0.21130(17) 0.0649(11) Uani d . 1
H H15A -0.1562 0.3571 0.2257 0.078 Uiso calc R 1
C C16 -0.1854(2) 0.0455(4) 0.18489(15) 0.0445(9) Uani d . 1
C C17 -0.2882(3) 0.0913(5) 0.17406(18) 0.0602(11) Uani d . 1
C C18 -0.1632(3) -0.0930(4) 0.17079(16) 0.0530(10) Uani d . 1
H H18A -0.0947 -0.1251 0.1777 0.064 Uiso calc R 1
C C19 -0.2473(3) -0.1831(4) 0.14579(18) 0.0729(12) Uani d . 1
H H19A -0.2354 -0.2773 0.1357 0.087 Uiso calc R 1
C C20 -0.3721(3) 0.0016(6) 0.1501(2) 0.0862(16) Uani d . 1
H H20A -0.4407 0.0323 0.1441 0.103 Uiso calc R 1
C C21 -0.3487(3) -0.1328(6) 0.1358(2) 0.0921(17) Uani d . 1
H H21A -0.4034 -0.1948 0.1185 0.111 Uiso calc R 1
C C22 0.2861(3) -0.0828(4) -0.00088(16) 0.0566(10) Uani d . 1
H H22A 0.3179 -0.0992 -0.0319 0.068 Uiso calc R 1
C C23 0.1935(3) -0.0074(4) -0.01175(16) 0.0575(10) Uani d . 1
H H23A 0.1623 0.0264 -0.0505 0.069 Uiso calc R 1
C C24 0.1470(2) 0.0183(3) 0.03417(15) 0.0457(9) Uani d . 1
H H24A 0.0851 0.0702 0.0261 0.055 Uiso calc R 1
C C25 0.1911(2) -0.0322(3) 0.09259(14) 0.0326(7) Uani d . 1
C C26 0.1390(2) 0.0127(3) 0.14123(14) 0.0345(8) Uani d . 1
C C27 0.3310(2) -0.1336(3) 0.05686(16) 0.0446(9) Uani d . 1
H H27A 0.3932 -0.1849 0.0642 0.054 Uiso calc R 1
C C28 0.2853(2) -0.1098(3) 0.10430(14) 0.0316(7) Uani d . 1
C C29 0.3346(2) -0.1757(3) 0.16508(13) 0.0333(7) Uani d . 1
N N1 0.04877(19) 0.3849(3) 0.17399(13) 0.0456(7) Uani d . 1
N N2 0.0911(2) 0.6079(3) 0.15514(14) 0.0576(8) Uani d . 1
H H2A 0.1240 0.6885 0.1600 0.069 Uiso calc R 1
N N3 0.07537(18) -0.0324(2) 0.28776(12) 0.0388(7) Uani d . 1
N N4 0.1557(2) -0.2280(3) 0.33228(13) 0.0538(8) Uani d . 1
H H4A 0.1964 -0.3015 0.3385 0.065 Uiso calc R 1
N N5 -0.11842(19) 0.1593(3) 0.20780(12) 0.0460(7) Uani d . 1
N N6 -0.2816(3) 0.2320(4) 0.19189(16) 0.0770(11) Uani d . 1
H H6A -0.3333 0.2884 0.1908 0.092 Uiso calc R 1
O O1 0.04688(17) -0.0152(3) 0.13522(11) 0.0735(8) Uani d . 1
O O2 0.19313(16) 0.0860(2) 0.18473(10) 0.0440(6) Uani d . 1
O O3 0.43230(15) -0.1861(2) 0.18201(10) 0.0503(6) Uani d . 1
O O4 0.27580(14) -0.2245(2) 0.19618(9) 0.0378(5) Uani d . 1
Cd Cd 0.063063(16) 0.17301(2) 0.228832(11) 0.03527(8) Uani d . 1

loop_
_atom_site_aniso_label
_atom_site_aniso_U_11
_atom_site_aniso_U_22
_atom_site_aniso_U_33
_atom_site_aniso_U_12
_atom_site_aniso_U_13
_atom_site_aniso_U_23
C1 0.053(2) 0.045(2) 0.049(2) 0.0020(18) 0.0262(19) 0.0000(18)
C2 0.063(2) 0.047(2) 0.059(3) 0.0081(19) 0.028(2) 0.000(2)
C3 0.041(2) 0.0325(18) 0.039(2) -0.0026(16) 0.0146(17) -0.0002(16)
C4 0.091(3) 0.069(3) 0.069(3) -0.001(3) 0.049(3) -0.011(2)
C5 0.055(2) 0.0365(19) 0.043(2) 0.0022(18) 0.0147(18) 0.0010(18)
C6 0.088(3) 0.055(2) 0.052(3) 0.004(2) 0.018(2) 0.014(2)
C7 0.113(4) 0.074(3) 0.052(3) -0.014(3) 0.043(3) 0.005(3)
C8 0.045(2) 0.044(2) 0.051(2) -0.0073(18) -0.0001(18) 0.0060(19)
C9 0.044(2) 0.042(2) 0.042(2) -0.0076(17) -0.0029(17) 0.0065(17)
C10 0.055(2) 0.036(2) 0.049(2) -0.0056(18) -0.0019(19) 0.0090(18)
C11 0.102(4) 0.100(4) 0.063(3) -0.039(3) -0.033(3) 0.014(3)
C12 0.084(3) 0.058(3) 0.055(3) -0.027(2) -0.015(2) 0.007(2)
C13 0.119(4) 0.086(4) 0.063(3) -0.004(3) -0.030(3) 0.034(3)
C14 0.107(3) 0.052(3) 0.063(3) -0.011(3) -0.017(3) 0.019(2)
C15 0.068(3) 0.067(3) 0.059(3) 0.008(2) 0.016(2) -0.003(2)
C16 0.035(2) 0.060(2) 0.038(2) -0.0054(19) 0.0092(16) 0.0120(18)
C17 0.041(2) 0.075(3) 0.065(3) 0.000(2) 0.015(2) 0.024(2)
C18 0.051(2) 0.053(2) 0.055(3) -0.012(2) 0.0151(19) 0.008(2)
C19 0.081(3) 0.065(3) 0.069(3) -0.028(3) 0.014(2) 0.007(2)
C20 0.040(3) 0.104(4) 0.107(4) -0.009(3) 0.007(2) 0.048(3)
C21 0.058(3) 0.102(4) 0.100(4) -0.037(3) -0.008(3) 0.037(3)
C22 0.077(3) 0.065(2) 0.032(2) -0.006(2) 0.021(2) -0.006(2)
C23 0.083(3) 0.058(2) 0.026(2) -0.003(2) 0.006(2) 0.0065(18)
C24 0.051(2) 0.044(2) 0.034(2) 0.0039(17) -0.0018(18) 0.0041(17)
C25 0.0375(19) 0.0288(16) 0.0284(18) -0.0077(15) 0.0030(15) 0.0008(14)
C26 0.0364(19) 0.0313(18) 0.033(2) 0.0010(16) 0.0047(16) 0.0098(15)
C27 0.049(2) 0.046(2) 0.040(2) -0.0036(17) 0.0135(17) -0.0042(17)
C28 0.0357(18) 0.0307(16) 0.0280(18) -0.0085(15) 0.0075(15) -0.0010(14)
C29 0.0387(18) 0.0280(16) 0.0308(18) -0.0017(17) 0.0052(15) -0.0050(15)
N1 0.0482(17) 0.0334(15) 0.0462(19) -0.0072(14) -0.0034(15) 0.0065(14)
N2 0.069(2) 0.0351(16) 0.059(2) -0.0183(16) -0.0003(17) 0.0049(15)
N3 0.0440(16) 0.0314(15) 0.0434(18) 0.0056(13) 0.0155(14) 0.0017(13)
N4 0.0616(19) 0.0420(17) 0.062(2) 0.0215(15) 0.0228(17) 0.0135(16)
N5 0.0441(16) 0.0486(18) 0.0429(18) 0.0026(16) 0.0074(14) -0.0027(15)
N6 0.046(2) 0.093(3) 0.095(3) 0.022(2) 0.023(2) 0.017(2)
O1 0.0369(14) 0.127(2) 0.0551(18) -0.0134(15) 0.0101(13) -0.0085(17)
O2 0.0544(14) 0.0378(12) 0.0433(15) -0.0122(11) 0.0191(12) -0.0120(11)
O3 0.0310(12) 0.0684(16) 0.0484(15) 0.0006(13) 0.0051(11) 0.0150(13)
O4 0.0368(12) 0.0422(13) 0.0354(13) -0.0026(10) 0.0112(10) 0.0063(10)
Cd 0.03685(13) 0.03124(12) 0.03525(14) -0.00007(12) 0.00517(10) 0.00081(12)

loop_
_atom_type_symbol
_atom_type_description
_atom_type_scat_dispersion_real
_atom_type_scat_dispersion_imag
_atom_type_scat_source
C C 0.0033 0.0016 'International Tables Vol C Tables 4.2.6.8 and 6.1.1.4'
H H 0.0000 0.0000 'International Tables Vol C Tables 4.2.6.8 and 6.1.1.4'
N N 0.0061 0.0033 'International Tables Vol C Tables 4.2.6.8 and 6.1.1.4'
O O 0.0106 0.0060 'International Tables Vol C Tables 4.2.6.8 and 6.1.1.4'
Cd Cd -0.8075 1.2024 'International Tables Vol C Tables 4.2.6.8 and 6.1.1.4'

loop_
_geom_angle_atom_site_label_1
_geom_angle_atom_site_label_2
_geom_angle_atom_site_label_3
_geom_angle_site_symmetry_1
_geom_angle_site_symmetry_3
_geom_angle
_geom_angle_publ_flag
N3 C1 N4 . . 113.8(3) ?
N3 C1 H1A . . 123.1 ?
N4 C1 H1A . . 123.1 ?
C4 C2 C3 . . 117.6(3) ?
C4 C2 H2B . . 121.2 ?
C3 C2 H2B . . 121.2 ?
N3 C3 C2 . . 130.2(3) ?
N3 C3 C5 . . 109.1(3) ?
C2 C3 C5 . . 120.7(3) ?
C2 C4 C7 . . 121.5(4) ?
C2 C4 H4B . . 119.3 ?
C7 C4 H4B . . 119.3 ?
N4 C5 C6 . . 133.4(3) ?
N4 C5 C3 . . 105.1(3) ?
C6 C5 C3 . . 121.5(3) ?
C7 C6 C5 . . 116.9(4) ?
C7 C6 H6B . . 121.5 ?
C5 C6 H6B . . 121.5 ?
C6 C7 C4 . . 121.8(4) ?
C6 C7 H7A . . 119.1 ?
C4 C7 H7A . . 119.1 ?
N1 C8 N2 . . 113.5(3) ?
N1 C8 H8A . . 123.3 ?
N2 C8 H8A . . 123.3 ?
C12 C9 N1 . . 131.0(3) ?
C12 C9 C10 . . 119.4(3) ?
N1 C9 C10 . . 109.6(3) ?
C14 C10 N2 . . 131.9(3) ?
C14 C10 C9 . . 123.1(3) ?
N2 C10 C9 . . 105.1(3) ?
C12 C11 C13 . . 121.0(4) ?
C12 C11 H11A . . 119.5 ?
C13 C11 H11A . . 119.5 ?
C11 C12 C9 . . 118.1(3) ?
C11 C12 H12A . . 121.0 ?
C9 C12 H12A . . 121.0 ?
C14 C13 C11 . . 121.9(4) ?
C14 C13 H13A . . 119.1 ?
C11 C13 H13A . . 119.1 ?
C13 C14 C10 . . 116.6(4) ?
C13 C14 H14A . . 121.7 ?
C10 C14 H14A . . 121.7 ?
N5 C15 N6 . . 112.8(4) ?
N5 C15 H15A . . 123.6 ?
N6 C15 H15A . . 123.6 ?
C18 C16 C17 . . 120.3(4) ?
C18 C16 N5 . . 130.1(3) ?
C17 C16 N5 . . 109.6(3) ?
N6 C17 C20 . . 132.6(4) ?
N6 C17 C16 . . 104.9(4) ?
C20 C17 C16 . . 122.5(4) ?
C16 C18 C19 . . 117.4(3) ?
C16 C18 H18A . . 121.3 ?
C19 C18 H18A . . 121.3 ?
C21 C19 C18 . . 120.2(4) ?
C21 C19 H19A . . 119.9 ?
C18 C19 H19A . . 119.9 ?
C21 C20 C17 . . 116.3(4) ?
C21 C20 H20A . . 121.9 ?
C17 C20 H20A . . 121.9 ?
C20 C21 C19 . . 123.3(4) ?
C20 C21 H21A . . 118.4 ?
C19 C21 H21A . . 118.4 ?
C23 C22 C27 . . 119.0(3) ?
C23 C22 H22A . . 120.5 ?
C27 C22 H22A . . 120.5 ?
C24 C23 C22 . . 120.6(3) ?
C24 C23 H23A . . 119.7 ?
C22 C23 H23A . . 119.7 ?
C23 C24 C25 . . 121.2(3) ?
C23 C24 H24A . . 119.4 ?
C25 C24 H24A . . 119.4 ?
C24 C25 C28 . . 118.9(3) ?
C24 C25 C26 . . 117.1(3) ?
C28 C25 C26 . . 123.8(3) ?
O1 C26 O2 . . 123.2(3) ?
O1 C26 C25 . . 119.7(3) ?
O2 C26 C25 . . 116.9(3) ?
C22 C27 C28 . . 121.6(3) ?
C22 C27 H27A . . 119.2 ?
C28 C27 H27A . . 119.2 ?
C27 C28 C25 . . 118.7(3) ?
C27 C28 C29 . . 118.9(3) ?
C25 C28 C29 . . 122.3(3) ?
O3 C29 O4 . . 122.4(3) ?
O3 C29 C28 . . 118.7(3) ?
O4 C29 C28 . . 118.8(3) ?
C8 N1 C9 . . 104.4(3) ?
C8 N1 Cd . . 122.1(2) ?
C9 N1 Cd . . 133.6(2) ?
C8 N2 C10 . . 107.5(3) ?
C8 N2 H2A . . 126.3 ?
C10 N2 H2A . . 126.3 ?
C1 N3 C3 . . 104.5(3) ?
C1 N3 Cd . . 122.1(2) ?
C3 N3 Cd . . 131.51(19) ?
C1 N4 C5 . . 107.6(3) ?
C1 N4 H4A . . 126.2 ?
C5 N4 H4A . . 126.2 ?
C15 N5 C16 . . 104.8(3) ?
C15 N5 Cd . . 125.1(3) ?
C16 N5 Cd . . 129.9(2) ?
C15 N6 C17 . . 107.9(3) ?
C15 N6 H6A . . 126.0 ?
C17 N6 H6A . . 126.0 ?
C26 O1 Cd . . 84.6(2) ?
C26 O2 Cd . . 101.17(19) ?
C29 O3 Cd . 2_545 95.57(18) ?
C29 O4 Cd . 2_545 88.88(16) ?
N1 Cd N3 . . 177.04(9) y
N1 Cd N5 . . 90.13(9) y
N3 Cd N5 . . 89.16(9) y
N1 Cd O2 . . 91.39(8) y
N3 Cd O2 . . 91.11(8) y
N5 Cd O2 . . 136.47(8) y
N1 Cd O3 . 2 88.68(9) y
N3 Cd O3 . 2 88.44(9) y
N5 Cd O3 . 2 89.93(8) y
O2 Cd O3 . 2 133.59(7) y
N1 Cd O4 . 2 88.93(8) y
N3 Cd O4 . 2 89.89(8) y
N5 Cd O4 . 2 142.88(8) y
O2 Cd O4 . 2 80.66(7) y
O3 Cd O4 2 2 52.94(6) y
N1 Cd O1 . . 98.13(9) y
N3 Cd O1 . . 84.70(9) y
N5 Cd O1 . . 86.55(8) y
O2 Cd O1 . . 50.20(6) y
O3 Cd O1 2 . 172.33(8) y
O4 Cd O1 2 . 130.28(6) y

loop_
_geom_bond_atom_site_label_1
_geom_bond_atom_site_label_2
_geom_bond_site_symmetry_2
_geom_bond_distance
_geom_bond_publ_flag
C1 N3 . 1.316(3) ?
C1 N4 . 1.332(4) ?
C1 H1A . 0.9300 ?
C2 C4 . 1.370(5) ?
C2 C3 . 1.392(4) ?
C2 H2B . 0.9300 ?
C3 N3 . 1.393(4) ?
C3 C5 . 1.404(4) ?
C4 C7 . 1.399(5) ?
C4 H4B . 0.9300 ?
C5 N4 . 1.372(4) ?
C5 C6 . 1.388(5) ?
C6 C7 . 1.378(5) ?
C6 H6B . 0.9300 ?
C7 H7A . 0.9300 ?
C8 N1 . 1.318(3) ?
C8 N2 . 1.339(4) ?
C8 H8A . 0.9300 ?
C9 C12 . 1.383(4) ?
C9 N1 . 1.390(4) ?
C9 C10 . 1.398(4) ?
C10 C14 . 1.372(4) ?
C10 N2 . 1.374(4) ?
C11 C12 . 1.370(5) ?
C11 C13 . 1.405(5) ?
C11 H11A . 0.9300 ?
C12 H12A . 0.9300 ?
C13 C14 . 1.359(5) ?
C13 H13A . 0.9300 ?
C14 H14A . 0.9300 ?
C15 N5 . 1.307(4) ?
C15 N6 . 1.342(4) ?
C15 H15A . 0.9300 ?
C16 C18 . 1.380(4) ?
C16 C17 . 1.389(4) ?
C16 N5 . 1.393(4) ?
C17 N6 . 1.368(4) ?
C17 C20 . 1.384(5) ?
C18 C19 . 1.394(4) ?
C18 H18A . 0.9300 ?
C19 C21 . 1.388(5) ?
C19 H19A . 0.9300 ?
C20 C21 . 1.349(6) ?
C20 H20A . 0.9300 ?
C21 H21A . 0.9300 ?
C22 C23 . 1.381(4) ?
C22 C27 . 1.383(4) ?
C22 H22A . 0.9300 ?
C23 C24 . 1.374(4) ?
C23 H23A . 0.9300 ?
C24 C25 . 1.393(4) ?
C24 H24A . 0.9300 ?
C25 C28 . 1.408(4) ?
C25 C26 . 1.518(4) ?
C26 O1 . 1.222(3) ?
C26 O2 . 1.264(3) ?
C27 C28 . 1.396(4) ?
C27 H27A . 0.9300 ?
C28 C29 . 1.504(4) ?
C29 O3 . 1.256(3) ?
C29 O4 . 1.273(3) ?
N1 Cd . 2.319(3) y
N2 H2A . 0.8600 ?
N3 Cd . 2.321(2) y
N4 H4A . 0.8600 ?
N5 Cd . 2.334(2) y
N6 H6A . 0.8600 ?
O1 Cd . 2.733(3) y
O2 Cd . 2.363(2) y
O3 Cd 2_545 2.414(2) y
O4 Cd 2_545 2.5500(19) y
Cd O3 2 2.414(2) ?
Cd O4 2 2.5500(19) ?

loop_
_geom_hbond_atom_site_label_D
_geom_hbond_atom_site_label_H
_geom_hbond_atom_site_label_A
_geom_hbond_site_symmetry_A
_geom_hbond_distance_DH
_geom_hbond_distance_HA
_geom_hbond_distance_DA
_geom_hbond_angle_DHA
_geom_hbond_publ_flag
N2 H2A O4 1_565 0.86 2.13 2.849(3) 141 y
N4 H4A O2 2_545 0.86 1.99 2.756(3) 148 y
